data_2222324
loop_
_publ_author_name
'Gohdes, J. W.'
'Zakharov, Lev N.'
'Tyler, David R.'

_publ_section_title
;<i>trans</i>-Bis(acetonitrile-\k<i>N</i>)bis{1,2-bis[bis(3-hydroxypropyl)phosphino]ethane-\k^2^<i>P</i>,<i>P</i>'}iron(II)
 dichloride
;
_journal_coeditor_code HB2994
_journal_issue 7
_journal_name_full 'Acta Crystallographica Section E'
_journal_page_first m776
_journal_paper_doi 10.1107/S1600536809021758
_journal_volume 65
_journal_year 2009
_chemical_formula_iupac '[Fe (C2 H3 N)2 (C14 H32 O4 P2)2] Cl2'
_chemical_formula_moiety 'C32 H70 Fe N2 O8 P4 2+, 2(Cl -)'
_chemical_formula_sum 'C32 H70 Cl2 Fe N2 O8 P4'
_chemical_formula_weight 861.53
_chemical_name_systematic
;
<i>trans</i>-Bis(acetonitrile-\k<i>N</i>)bis{1,2-bis[bis(3-
hydroxypropyl)phosphino]ethane-\k^2^<i>P</i>,<i>P</i>'}iron(II) dichloride
;
_space_group_IT_number 61
_symmetry_cell_setting orthorhombic
_symmetry_space_group_name_Hall '-P 2ac 2ab'
_symmetry_space_group_name_H-M 'P b c a'
_atom_sites_solution_hydrogens geom
_atom_sites_solution_primary direct
_atom_sites_solution_secondary difmap
_audit_creation_method SHELXLTL
_cell_angle_alpha 90.00
_cell_angle_beta 90.00
_cell_angle_gamma 90.00
_cell_formula_units_Z 4
_cell_length_a 18.3024(12)
_cell_length_b 11.5220(8)
_cell_length_c 19.8413(13)
_cell_measurement_reflns_used 5018
_cell_measurement_temperature 173(2)
_cell_measurement_theta_max 27.00
_cell_measurement_theta_min 2.33
_cell_volume 4184.1(5)
_computing_cell_refinement 'SAINT (Bruker, 2000)'
_computing_data_collection 'SMART (Bruker, 2000)'
_computing_data_reduction 'SAINT (Bruker, 2000)'
_computing_molecular_graphics 'SHELXTL (Sheldrick, 2008)'
_computing_publication_material 'SHELXTL (Sheldrick, 2008)'
_computing_structure_refinement 'SHELXTL (Sheldrick, 2008)'
_computing_structure_solution 'SHELXTL (Sheldrick, 2008)'
_diffrn_ambient_temperature 173(2)
_diffrn_measured_fraction_theta_full 0.999
_diffrn_measured_fraction_theta_max 0.999
_diffrn_measurement_device_type 'Bruker APEX CCD'
_diffrn_measurement_method '\f and \w'
_diffrn_radiation_monochromator graphite
_diffrn_radiation_source 'fine-focus sealed tube'
_diffrn_radiation_type MoK\a
_diffrn_radiation_wavelength 0.71073
_diffrn_reflns_av_R_equivalents 0.0235
_diffrn_reflns_av_sigmaI/netI 0.0170
_diffrn_reflns_limit_h_max 23
_diffrn_reflns_limit_h_min -22
_diffrn_reflns_limit_k_max 13
_diffrn_reflns_limit_k_min -14
_diffrn_reflns_limit_l_max 14
_diffrn_reflns_limit_l_min -25
_diffrn_reflns_number 24288
_diffrn_reflns_theta_full 27.00
_diffrn_reflns_theta_max 27.00
_diffrn_reflns_theta_min 2.05
_exptl_absorpt_coefficient_mu 0.688
_exptl_absorpt_correction_T_max 0.892
_exptl_absorpt_correction_T_min 0.863
_exptl_absorpt_correction_type multi-scan
_exptl_absorpt_process_details '(SADABS; Bruker, 2000)'
_exptl_crystal_colour yellow
_exptl_crystal_density_diffrn 1.368
_exptl_crystal_density_method 'not measured'
_exptl_crystal_description block
_exptl_crystal_F_000 1840
_exptl_crystal_size_max 0.22
_exptl_crystal_size_mid 0.18
_exptl_crystal_size_min 0.17
_refine_diff_density_max 0.877
_refine_diff_density_min -1.013
_refine_ls_extinction_method none
_refine_ls_goodness_of_fit_ref 1.039
_refine_ls_hydrogen_treatment mixed
_refine_ls_matrix_type full
_refine_ls_number_parameters 269
_refine_ls_number_reflns 4571
_refine_ls_number_restraints 7
_refine_ls_restrained_S_all 1.039
_refine_ls_R_factor_all 0.0388
_refine_ls_R_factor_gt 0.0350
_refine_ls_shift/su_max 0.001
_refine_ls_shift/su_mean 0.000
_refine_ls_structure_factor_coef Fsqd
_refine_ls_weighting_details 'calc w=1/[\s^2^(Fo^2^)+(0.0451P)^2^+3.5311P] where P=(Fo^2^+2Fc^2^)/3'
_refine_ls_weighting_scheme calc
_refine_ls_wR_factor_gt 0.0883
_refine_ls_wR_factor_ref 0.0915
_reflns_number_gt 4122
_reflns_number_total 4571
_reflns_threshold_expression I>2\s(I)
_cod_data_source_file hb2994.cif
_cod_data_source_block I
_cod_depositor_comments
;
The following automatic conversions were performed:
'_geom_bond_publ_flag' value 'Yes' changed to 'yes' according to
'/home/saulius/struct/CIF-dictionaries/cif_core.dic' dictionary named
'cif_core.dic' version 2.4.1 from 2010-06-29.

Automatic conversion script
Id: cif_fix_enum 1527 2010-12-29 10:47:43Z saulius 

The following automatic conversions were performed:

'_geom_bond_publ_flag' value 'Yes' changed to 'yes' according to
/home/saulius/struct/CIF-dictionaries/cif_core.dic dictionary named
'cif_core.dic' version 2.4.1 from 2010-06-29.

Automatic conversion script
Id: cif_fix_values 1715 2011-07-08 13:25:40Z adriana 
;
_cod_database_code 2222324
_cod_database_fobs_code 2222324

loop_
_symmetry_equiv_pos_as_xyz
'x, y, z'
'-x+1/2, -y, z+1/2'
'-x, y+1/2, -z+1/2'
'x+1/2, -y+1/2, -z'
'-x, -y, -z'
'x-1/2, y, -z-1/2'
'x, -y-1/2, z-1/2'
'-x-1/2, y-1/2, z'

loop_
_atom_site_type_symbol
_atom_site_label
_atom_site_fract_x
_atom_site_fract_y
_atom_site_fract_z
_atom_site_U_iso_or_equiv
_atom_site_adp_type
_atom_site_calc_flag
_atom_site_refinement_flags
_atom_site_occupancy
_atom_site_disorder_assembly
_atom_site_disorder_group
Fe Fe1 0.0000 0.0000 0.0000 0.01629(10) Uani d S 1 . .
Cl Cl1 0.09382(5) 0.65273(5) 0.16061(4) 0.0673(2) Uani d . 1 . .
P P1 0.08435(2) 0.04855(4) 0.08033(2) 0.01886(11) Uani d . 1 A .
P P2 0.08545(2) -0.13647(4) -0.03165(2) 0.01984(11) Uani d . 1 . .
O O1 0.17032(9) 0.42889(12) 0.11886(8) 0.0372(3) Uani d D 1 A .
O O2 0.01646(10) -0.18587(14) 0.26912(9) 0.0484(4) Uani d D 1 A .
O O3 0.15466(8) -0.58403(12) -0.01831(8) 0.0334(3) Uani d D 1 . .
N N1 0.04458(8) 0.11038(12) -0.05870(7) 0.0203(3) Uani d . 1 . .
C C1 0.07048(10) 0.17507(16) -0.09498(9) 0.0252(4) Uani d . 1 A .
C C2 0.10388(16) 0.2552(2) -0.14267(12) 0.0427(6) Uani d . 1 . .
C C3 0.17298(10) 0.00506(16) 0.04511(10) 0.0253(4) Uani d . 1 . .
H H3A 0.1855 0.0542 0.0059 0.030 Uiso calc R 1 A .
H H3B 0.2119 0.0134 0.0794 0.030 Uiso calc R 1 . .
C C4 0.16574(9) -0.12177(16) 0.02359(9) 0.0245(4) Uani d . 1 A .
H H4A 0.1599 -0.1718 0.0638 0.029 Uiso calc R 1 . .
H H4B 0.2103 -0.1465 -0.0008 0.029 Uiso calc R 1 . .
C C5 0.09772(10) 0.19994(15) 0.10533(9) 0.0229(4) Uani d . 1 . .
H H5A 0.0970 0.2487 0.0643 0.028 Uiso calc R 1 A .
H H5B 0.0559 0.2239 0.1337 0.028 Uiso calc R 1 . .
C C6 0.16840(11) 0.22501(16) 0.14399(11) 0.0344(5) Uani d . 1 A .
H H6A 0.1734 0.1686 0.1813 0.041 Uiso calc R 1 . .
H H6B 0.2106 0.2145 0.1134 0.041 Uiso calc R 1 . .
C C7 0.16982(12) 0.34726(17) 0.17253(11) 0.0351(5) Uani d . 1 . .
H H7A 0.1263 0.3600 0.2012 0.042 Uiso calc R 1 A .
H H7B 0.2139 0.3577 0.2008 0.042 Uiso calc R 1 . .
C C8 0.08669(10) -0.03375(16) 0.15970(9) 0.0249(4) Uani d . 1 . .
H H8A 0.0756 -0.1158 0.1490 0.030 Uiso calc R 1 A .
H H8B 0.1374 -0.0313 0.1771 0.030 Uiso calc R 1 . .
C C9 0.03621(13) 0.00366(17) 0.21634(10) 0.0342(5) Uani d . 1 A .
H H9A -0.0150 0.0000 0.2004 0.041 Uiso calc R 1 . .
H H9B 0.0470 0.0852 0.2285 0.041 Uiso calc R 1 . .
C C10 0.04449(13) -0.07267(18) 0.27889(10) 0.0369(5) Uani d . 1 . .
H H10A 0.0969 -0.0780 0.2909 0.044 Uiso calc R 1 A .
H H10B 0.0186 -0.0358 0.3171 0.044 Uiso calc R 1 . .
C C11 0.06233(10) -0.29074(15) -0.02366(10) 0.0269(4) Uani d . 1 A .
H H11A 0.0364 -0.3019 0.0196 0.032 Uiso calc R 1 . .
H H11B 0.0277 -0.3109 -0.0602 0.032 Uiso calc R 1 . .
C C12 0.12616(10) -0.37655(16) -0.02629(11) 0.0282(4) Uani d . 1 . .
H H12A 0.1533 -0.3665 -0.0690 0.034 Uiso calc R 1 A .
H H12B 0.1601 -0.3611 0.0115 0.034 Uiso calc R 1 . .
C C13 0.09764(11) -0.49987(16) -0.02144(11) 0.0293(4) Uani d . 1 A .
H H13A 0.0667 -0.5070 0.0193 0.035 Uiso calc R 1 . .
H H13B 0.0665 -0.5162 -0.0611 0.035 Uiso calc R 1 . .
C C14 0.12156(11) -0.12509(18) -0.11788(9) 0.0310(4) Uani d P 0.50 A 1
H H14A 0.0997 -0.1892 -0.1443 0.037 Uiso calc PR 0.50 A 1
H H14B 0.1025 -0.0519 -0.1372 0.037 Uiso calc PR 0.50 A 1
C C15 0.2010(2) -0.1272(5) -0.1306(2) 0.0463(10) Uani d P 0.597(5) A 1
H H15A 0.2242 -0.0626 -0.1057 0.056 Uiso calc PR 0.597(5) A 1
H H15B 0.2214 -0.2007 -0.1129 0.056 Uiso calc PR 0.597(5) A 1
C C16 0.2200(4) -0.1169(9) -0.2031(4) 0.067(3) Uani d PD 0.597(5) A 1
H H16A 0.1934 -0.0508 -0.2234 0.081 Uiso calc PR 0.597(5) A 1
H H16B 0.2731 -0.1026 -0.2081 0.081 Uiso calc PR 0.597(5) A 1
O O4 0.2003(3) -0.2228(4) -0.2368(2) 0.0724(14) Uani d PD 0.597(5) A 1
H H4O 0.165(3) -0.196(3) -0.271(2) 0.109 Uiso d PD 0.597(5) A 1
C C14A 0.12156(11) -0.12509(18) -0.11788(9) 0.0310(4) Uani d P 0.50 A 2
H H14C 0.1303 -0.2044 -0.1353 0.037 Uiso calc PR 0.50 A 2
H H14D 0.0838 -0.0887 -0.1467 0.037 Uiso calc PR 0.50 A 2
C C15A 0.1934(3) -0.0543(8) -0.1247(3) 0.0463(10) Uani d P 0.403(5) A 2
H H15C 0.2321 -0.0913 -0.0972 0.056 Uiso calc PR 0.403(5) A 2
H H15D 0.1856 0.0252 -0.1072 0.056 Uiso calc PR 0.403(5) A 2
C C16A 0.2184(6) -0.0479(10) -0.1982(6) 0.067(3) Uani d PD 0.403(5) A 2
H H16C 0.1794 -0.0135 -0.2264 0.081 Uiso calc PR 0.403(5) A 2
H H16D 0.2624 0.0019 -0.2019 0.081 Uiso calc PR 0.403(5) A 2
O O4A 0.2344(6) -0.1593(11) -0.2206(4) 0.090(4) Uani d PD 0.403(5) A 2
H H4OA 0.229(7) -0.155(4) -0.2695(12) 0.135 Uiso d PD 0.403(5) A 2
H H1O 0.1497(16) 0.4974(19) 0.1345(15) 0.065(9) Uiso d D 1 . .
H H2O 0.0490(18) -0.230(3) 0.2395(16) 0.103(13) Uiso d D 1 . .
H H3O 0.1677(14) -0.588(2) 0.0266(9) 0.047(7) Uiso d D 1 . .
H H2A 0.130(2) 0.217(4) -0.171(2) 0.098(13) Uiso d . 1 . .
H H2B 0.066(2) 0.298(3) -0.1631(18) 0.086(12) Uiso d . 1 . .
H H2C 0.1313(18) 0.309(3) -0.1215(16) 0.068(9) Uiso d . 1 . .

loop_
_atom_site_aniso_label
_atom_site_aniso_U_11
_atom_site_aniso_U_22
_atom_site_aniso_U_33
_atom_site_aniso_U_12
_atom_site_aniso_U_13
_atom_site_aniso_U_23
Fe1 0.01608(17) 0.01771(17) 0.01507(17) 0.00023(12) 0.00013(12) 0.00109(12)
Cl1 0.1218(7) 0.0311(3) 0.0492(4) 0.0262(3) 0.0298(4) 0.0079(3)
P1 0.0194(2) 0.0194(2) 0.0178(2) 0.00012(15) -0.00260(16) 0.00053(16)
P2 0.0183(2) 0.0216(2) 0.0196(2) 0.00237(16) -0.00001(16) -0.00075(17)
O1 0.0469(9) 0.0247(7) 0.0400(8) 0.0011(6) 0.0088(7) 0.0019(6)
O2 0.0623(11) 0.0361(8) 0.0467(10) 0.0004(8) 0.0149(8) 0.0059(7)
O3 0.0328(7) 0.0279(7) 0.0393(8) 0.0114(6) -0.0014(6) -0.0036(6)
N1 0.0204(7) 0.0217(7) 0.0188(7) 0.0009(6) -0.0002(6) -0.0011(6)
C1 0.0281(9) 0.0263(9) 0.0212(8) -0.0027(7) 0.0001(7) -0.0006(7)
C2 0.0589(15) 0.0407(13) 0.0285(11) -0.0206(12) 0.0064(11) 0.0062(10)
C3 0.0185(8) 0.0289(9) 0.0284(9) -0.0001(7) -0.0023(7) -0.0027(7)
C4 0.0197(8) 0.0294(9) 0.0242(9) 0.0051(7) -0.0026(7) -0.0024(7)
C5 0.0248(8) 0.0202(8) 0.0237(9) -0.0014(7) -0.0060(7) 0.0000(7)
C6 0.0351(10) 0.0230(9) 0.0450(12) -0.0017(8) -0.0191(9) 0.0013(9)
C7 0.0402(11) 0.0278(10) 0.0374(11) -0.0054(8) -0.0154(9) 0.0006(8)
C8 0.0321(9) 0.0226(8) 0.0201(8) 0.0008(7) -0.0056(7) 0.0034(7)
C9 0.0529(13) 0.0278(10) 0.0219(9) 0.0086(9) 0.0019(9) 0.0006(8)
C10 0.0547(13) 0.0342(11) 0.0218(9) 0.0022(9) -0.0004(9) 0.0030(8)
C11 0.0226(8) 0.0215(8) 0.0365(10) 0.0027(7) -0.0015(7) -0.0006(8)
C12 0.0226(9) 0.0253(9) 0.0367(10) 0.0047(7) 0.0002(8) -0.0026(8)
C13 0.0260(9) 0.0242(9) 0.0378(11) 0.0064(7) -0.0033(8) -0.0034(8)
C14 0.0340(10) 0.0380(11) 0.0212(9) 0.0044(8) 0.0048(8) -0.0031(8)
C15 0.0307(15) 0.077(3) 0.0314(15) 0.009(2) 0.0063(12) 0.012(2)
C16 0.045(2) 0.107(7) 0.050(3) 0.016(5) 0.0194(18) 0.032(6)
O4 0.090(4) 0.082(3) 0.045(2) 0.043(3) 0.024(2) 0.000(2)
C14A 0.0340(10) 0.0380(11) 0.0212(9) 0.0044(8) 0.0048(8) -0.0031(8)
C15A 0.0307(15) 0.077(3) 0.0314(15) 0.009(2) 0.0063(12) 0.012(2)
C16A 0.045(2) 0.107(7) 0.050(3) 0.016(5) 0.0194(18) 0.032(6)
O4A 0.083(7) 0.143(10) 0.043(4) 0.043(5) 0.005(4) -0.008(5)

loop_
_atom_type_symbol
_atom_type_description
_atom_type_scat_dispersion_real
_atom_type_scat_dispersion_imag
_atom_type_scat_source
C C 0.0033 0.0016 'International Tables Vol C Tables 4.2.6.8 and 6.1.1.4'
H H 0.0000 0.0000 'International Tables Vol C Tables 4.2.6.8 and 6.1.1.4'
N N 0.0061 0.0033 'International Tables Vol C Tables 4.2.6.8 and 6.1.1.4'
O O 0.0106 0.0060 'International Tables Vol C Tables 4.2.6.8 and 6.1.1.4'
P P 0.1023 0.0942 'International Tables Vol C Tables 4.2.6.8 and 6.1.1.4'
Cl Cl 0.1484 0.1585 'International Tables Vol C Tables 4.2.6.8 and 6.1.1.4'
Fe Fe 0.3463 0.8444 'International Tables Vol C Tables 4.2.6.8 and 6.1.1.4'

loop_
_geom_angle_atom_site_label_1
_geom_angle_atom_site_label_2
_geom_angle_atom_site_label_3
_geom_angle_site_symmetry_1
_geom_angle_site_symmetry_3
_geom_angle
_geom_angle_publ_flag
N1 Fe1 N1 5 . 180.0 n
N1 Fe1 P1 5 . 91.51(4) n
N1 Fe1 P1 . . 88.49(4) n
N1 Fe1 P1 5 5 88.49(4) n
N1 Fe1 P1 . 5 91.51(4) n
P1 Fe1 P1 . 5 180.00(3) ?
N1 Fe1 P2 5 5 89.90(4) ?
N1 Fe1 P2 . 5 90.10(4) n
P1 Fe1 P2 . 5 95.813(16) n
P1 Fe1 P2 5 5 84.187(16) ?
N1 Fe1 P2 5 . 90.10(4) n
N1 Fe1 P2 . . 89.90(4) n
P1 Fe1 P2 . . 84.187(16) n
P1 Fe1 P2 5 . 95.813(16) n
P2 Fe1 P2 5 . 180.00(3) ?
C5 P1 C3 . . 104.19(8) n
C5 P1 C8 . . 104.85(8) n
C3 P1 C8 . . 99.48(9) n
C5 P1 Fe1 . . 120.80(6) n
C3 P1 Fe1 . . 105.32(6) n
C8 P1 Fe1 . . 119.09(6) n
C11 P2 C14 . . 103.44(9) n
C11 P2 C4 . . 102.82(9) n
C14 P2 C4 . . 105.10(9) n
C11 P2 Fe1 . . 118.75(6) n
C14 P2 Fe1 . . 116.66(7) n
C4 P2 Fe1 . . 108.46(6) n
C7 O1 H1O . . 108.1(19) n
C10 O2 H2O . . 110(2) n
C13 O3 H3O . . 105.3(17) n
C1 N1 Fe1 . . 178.43(15) n
N1 C1 C2 . . 178.4(2) n
C1 C2 H2A . . 110(3) n
C1 C2 H2B . . 108(2) n
H2A C2 H2B . . 113(3) n
C1 C2 H2C . . 112(2) n
H2A C2 H2C . . 111(3) n
H2B C2 H2C . . 104(3) n
C4 C3 P1 . . 106.90(12) n
C4 C3 H3A . . 110.3 ?
P1 C3 H3A . . 110.3 ?
C4 C3 H3B . . 110.3 ?
P1 C3 H3B . . 110.3 ?
H3A C3 H3B . . 108.6 ?
C3 C4 P2 . . 108.88(12) n
C3 C4 H4A . . 109.9 ?
P2 C4 H4A . . 109.9 ?
C3 C4 H4B . . 109.9 ?
P2 C4 H4B . . 109.9 ?
H4A C4 H4B . . 108.3 ?
C6 C5 P1 . . 115.37(12) n
C6 C5 H5A . . 108.4 ?
P1 C5 H5A . . 108.4 ?
C6 C5 H5B . . 108.4 ?
P1 C5 H5B . . 108.4 ?
H5A C5 H5B . . 107.5 ?
C7 C6 C5 . . 112.10(16) n
C7 C6 H6A . . 109.2 ?
C5 C6 H6A . . 109.2 ?
C7 C6 H6B . . 109.2 ?
C5 C6 H6B . . 109.2 ?
H6A C6 H6B . . 107.9 ?
O1 C7 C6 . . 109.56(17) n
O1 C7 H7A . . 109.8 ?
C6 C7 H7A . . 109.8 ?
O1 C7 H7B . . 109.8 ?
C6 C7 H7B . . 109.8 ?
H7A C7 H7B . . 108.2 ?
C9 C8 P1 . . 118.28(13) n
C9 C8 H8A . . 107.7 ?
P1 C8 H8A . . 107.7 ?
C9 C8 H8B . . 107.7 ?
P1 C8 H8B . . 107.7 ?
H8A C8 H8B . . 107.1 ?
C8 C9 C10 . . 112.18(17) n
C8 C9 H9A . . 109.2 ?
C10 C9 H9A . . 109.2 ?
C8 C9 H9B . . 109.2 ?
C10 C9 H9B . . 109.2 ?
H9A C9 H9B . . 107.9 ?
O2 C10 C9 . . 112.52(17) n
O2 C10 H10A . . 109.1 ?
C9 C10 H10A . . 109.1 ?
O2 C10 H10B . . 109.1 ?
C9 C10 H10B . . 109.1 ?
H10A C10 H10B . . 107.8 ?
C12 C11 P2 . . 116.53(13) n
C12 C11 H11A . . 108.2 ?
P2 C11 H11A . . 108.2 ?
C12 C11 H11B . . 108.2 ?
P2 C11 H11B . . 108.2 ?
H11A C11 H11B . . 107.3 ?
C13 C12 C11 . . 109.88(15) n
C13 C12 H12A . . 109.7 ?
C11 C12 H12A . . 109.7 ?
C13 C12 H12B . . 109.7 ?
C11 C12 H12B . . 109.7 ?
H12A C12 H12B . . 108.2 ?
O3 C13 C12 . . 112.82(16) n
O3 C13 H13A . . 109.0 ?
C12 C13 H13A . . 109.0 ?
O3 C13 H13B . . 109.0 ?
C12 C13 H13B . . 109.0 ?
H13A C13 H13B . . 107.8 ?
C15 C14 P2 . . 120.8(2) n
C15 C14 H14A . . 107.1 ?
P2 C14 H14A . . 107.1 ?
C15 C14 H14B . . 107.1 ?
P2 C14 H14B . . 107.1 ?
H14A C14 H14B . . 106.8 ?
C16 C15 C14 . . 113.3(4) n
C16 C15 H15A . . 108.9 ?
C14 C15 H15A . . 108.9 ?
C16 C15 H15B . . 108.9 ?
C14 C15 H15B . . 108.9 ?
H15A C15 H15B . . 107.7 ?
O4 C16 C15 . . 108.9(6) n
O4 C16 H16A . . 109.9 ?
C15 C16 H16A . . 109.9 ?
O4 C16 H16B . . 109.9 ?
C15 C16 H16B . . 109.9 ?
H16A C16 H16B . . 108.3 ?
O4 C16 H4OA . . 48(4) ?
C15 C16 H4OA . . 157(3) ?
H16A C16 H4OA . . 85.2 ?
H16B C16 H4OA . . 80.6 ?
C16 O4 H4O . . 102.7(19) n
C16 O4 H4OA . . 64.3(16) ?
H4O O4 H4OA . . 73(5) ?
C16A C15A H15C . . 109.4 ?
C16A C15A H15D . . 109.4 ?
H15C C15A H15D . . 108.0 ?
O4A C16A C15A . . 108.8(8) n
O4A C16A H16C . . 109.9 ?
C15A C16A H16C . . 109.9 ?
O4A C16A H16D . . 109.9 ?
C15A C16A H16D . . 109.9 ?
H16C C16A H16D . . 108.3 ?
C16A O4A H4O . . 105.5(16) ?
C16A O4A H4OA . . 104(2) n
H4O O4A H4OA . . 49(8) ?

loop_
_geom_bond_atom_site_label_1
_geom_bond_atom_site_label_2
_geom_bond_site_symmetry_2
_geom_bond_distance
_geom_bond_publ_flag
Fe1 N1 5 1.9077(14) n
Fe1 N1 . 1.9077(14) yes
Fe1 P1 . 2.2884(4) yes
Fe1 P1 5 2.2884(4) n
Fe1 P2 5 2.3049(4) n
Fe1 P2 . 2.3049(4) yes
P1 C5 . 1.8300(18) n
P1 C3 . 1.8358(18) n
P1 C8 . 1.8387(18) n
P2 C11 . 1.8341(19) n
P2 C14 . 1.8388(19) n
P2 C4 . 1.8409(18) n
O1 C7 . 1.421(2) n
O1 H1O . 0.928(17) n
O2 C10 . 1.415(3) n
O2 H2O . 0.976(18) n
O3 C13 . 1.426(2) n
O3 H3O . 0.924(17) n
N1 C1 . 1.140(2) n
C1 C2 . 1.457(3) n
C2 H2A . 0.87(4) n
C2 H2B . 0.94(4) n
C2 H2C . 0.90(3) n
C3 C4 . 1.528(3) n
C3 H3A . 0.9900 ?
C3 H3B . 0.9900 ?
C4 H4A . 0.9900 ?
C4 H4B . 0.9900 ?
C5 C6 . 1.531(2) n
C5 H5A . 0.9900 ?
C5 H5B . 0.9900 ?
C6 C7 . 1.518(3) n
C6 H6A . 0.9900 ?
C6 H6B . 0.9900 ?
C7 H7A . 0.9900 ?
C7 H7B . 0.9900 ?
C8 C9 . 1.517(3) n
C8 H8A . 0.9900 ?
C8 H8B . 0.9900 ?
C9 C10 . 1.529(3) n
C9 H9A . 0.9900 ?
C9 H9B . 0.9900 ?
C10 H10A . 0.9900 ?
C10 H10B . 0.9900 ?
C11 C12 . 1.531(2) n
C11 H11A . 0.9900 ?
C11 H11B . 0.9900 ?
C12 C13 . 1.517(3) n
C12 H12A . 0.9900 ?
C12 H12B . 0.9900 ?
C13 H13A . 0.9900 ?
C13 H13B . 0.9900 ?
C14 C15 . 1.477(4) n
C14 H14A . 0.9900 ?
C14 H14B . 0.9900 ?
C15 C16 . 1.483(8) n
C15 H15A . 0.9900 ?
C15 H15B . 0.9900 ?
C16 O4 . 1.438(10) n
C16 H16A . 0.9900 ?
C16 H16B . 0.9900 ?
C16 H4OA . 1.40(2) ?
O4 H4O . 0.98(2) n
O4 H4OA . 1.15(9) ?
C15A C16A . 1.531(13) n
C15A H15C . 0.9900 ?
C15A H15D . 0.9900 ?
C16A O4A . 1.390(15) n
C16A H16C . 0.9900 ?
C16A H16D . 0.9900 ?
O4A H4O . 1.67(3) ?
O4A H4OA . 0.98(2) n

loop_
_geom_hbond_atom_site_label_D
_geom_hbond_atom_site_label_H
_geom_hbond_atom_site_label_A
_geom_hbond_site_symmetry_A
_geom_hbond_distance_DH
_geom_hbond_distance_HA
_geom_hbond_distance_DA
_geom_hbond_angle_DHA
O1 H1O Cl1 . 0.928(17) 2.126(18) 3.0493(16) 173(3)
O2 H2O Cl1 1_545 0.976(18) 2.23(2) 3.1777(19) 164(3)
O3 H3O O1 1_545 0.924(17) 1.841(18) 2.741(2) 164(2)
O4 H4O Cl1 7_565 0.98(2) 1.95(2) 2.931(6) 177(3)
O4A H4OA Cl1 7_565 0.98(2) 2.84(11) 3.490(10) 125(9)

loop_
_geom_torsion_atom_site_label_1
_geom_torsion_atom_site_label_2
_geom_torsion_atom_site_label_3
_geom_torsion_atom_site_label_4
_geom_torsion_site_symmetry_1
_geom_torsion_site_symmetry_2
_geom_torsion_site_symmetry_3
_geom_torsion_site_symmetry_4
_geom_torsion
_geom_torsion_publ_flag
N1 Fe1 P1 C5 5 . . . -126.74(8) ?
N1 Fe1 P1 C5 . . . . 53.26(8) ?
P2 Fe1 P1 C5 5 . . . -36.69(7) ?
P2 Fe1 P1 C5 . . . . 143.31(7) ?
N1 Fe1 P1 C3 5 . . . 115.91(8) ?
N1 Fe1 P1 C3 . . . . -64.09(8) ?
P2 Fe1 P1 C3 5 . . . -154.03(6) ?
P2 Fe1 P1 C3 . . . . 25.97(6) ?
N1 Fe1 P1 C8 5 . . . 5.56(8) ?
N1 Fe1 P1 C8 . . . . -174.44(8) ?
P2 Fe1 P1 C8 5 . . . 95.61(7) ?
P2 Fe1 P1 C8 . . . . -84.39(7) ?
N1 Fe1 P2 C11 5 . . . 24.40(9) ?
N1 Fe1 P2 C11 . . . . -155.60(9) ?
P1 Fe1 P2 C11 . . . . 115.91(8) ?
P1 Fe1 P2 C11 5 . . . -64.09(8) ?
N1 Fe1 P2 C14 5 . . . 149.30(9) ?
N1 Fe1 P2 C14 . . . . -30.70(9) ?
P1 Fe1 P2 C14 . . . . -119.19(8) ?
P1 Fe1 P2 C14 5 . . . 60.81(8) ?
N1 Fe1 P2 C4 5 . . . -92.34(8) ?
N1 Fe1 P2 C4 . . . . 87.66(8) ?
P1 Fe1 P2 C4 . . . . -0.84(7) ?
P1 Fe1 P2 C4 5 . . . 179.16(7) ?
C5 P1 C3 C4 . . . . 179.56(12) ?
C8 P1 C3 C4 . . . . 71.49(14) ?
Fe1 P1 C3 C4 . . . . -52.35(13) ?
P1 C3 C4 P2 . . . . 52.78(15) ?
C11 P2 C4 C3 . . . . -157.24(13) ?
C14 P2 C4 C3 . . . . 94.80(14) ?
Fe1 P2 C4 C3 . . . . -30.65(14) ?
C3 P1 C5 C6 . . . . -45.93(17) ?
C8 P1 C5 C6 . . . . 58.13(16) ?
Fe1 P1 C5 C6 . . . . -163.84(12) ?
P1 C5 C6 C7 . . . . -170.84(15) ?
C5 C6 C7 O1 . . . . -64.9(2) ?
C5 P1 C8 C9 . . . . 53.06(17) ?
C3 P1 C8 C9 . . . . 160.61(15) ?
Fe1 P1 C8 C9 . . . . -85.84(16) ?
P1 C8 C9 C10 . . . . -179.89(14) ?
C8 C9 C10 O2 . . . . -70.4(2) ?
C14 P2 C11 C12 . . . . 65.29(17) ?
C4 P2 C11 C12 . . . . -43.92(17) ?
Fe1 P2 C11 C12 . . . . -163.61(12) ?
P2 C11 C12 C13 . . . . -178.05(14) ?
C11 C12 C13 O3 . . . . -175.41(17) ?
C11 P2 C14 C15 . . . . -97.4(3) ?
C4 P2 C14 C15 . . . . 10.1(3) ?
Fe1 P2 C14 C15 . . . . 130.3(3) ?
P2 C14 C15 C16 . . . . -179.9(5) ?
C14 C15 C16 O4 . . . . -71.1(7) ?
